data_4073443
loop_
_publ_author_name
'Busetto, Luigi'
'Marchetti, Fabio'
'Zacchini, Stefano'
'Zanotti, Valerio'

_publ_section_title
;
 Reactions of Diazo Compounds at \m-Vinyliminium Ligands:&#x00A0;
 Synthesis of Novel Dinuclear Azine&#x2212;Bis(alkylidene) Complexes
;
_journal_issue 14
_journal_name_full Organometallics
_journal_page_first 3577
_journal_paper_doi 10.1021/om700334h
_journal_volume 26
_journal_year 2007
_chemical_formula_sum 'C29 H31 Fe2 N3 O4'
_chemical_formula_weight 597.27
_chemical_name_systematic
; 
 ? 
;
_space_group_IT_number 2
_symmetry_cell_setting triclinic
_symmetry_space_group_name_Hall '-P 1'
_symmetry_space_group_name_H-M 'P -1'
_atom_sites_solution_hydrogens geom
_atom_sites_solution_primary direct
_atom_sites_solution_secondary difmap
_audit_creation_method SHELXL-97
_cell_angle_alpha 96.29(3)
_cell_angle_beta 95.75(3)
_cell_angle_gamma 96.76(3)
_cell_formula_units_Z 2
_cell_length_a 9.0593(18)
_cell_length_b 11.785(2)
_cell_length_c 12.541(3)
_cell_measurement_reflns_used 4264
_cell_measurement_temperature 100(2)
_cell_measurement_theta_max 35.746
_cell_measurement_theta_min 2.252
_cell_volume 1312.9(5)
_computing_structure_refinement 'SHELXL-97 (Sheldrick, 1997)'
_computing_structure_solution 'SHELXS-97 (Sheldrick, 1990)'
_diffrn_ambient_temperature 100(2)
_diffrn_measured_fraction_theta_full 0.999
_diffrn_measured_fraction_theta_max 0.999
_diffrn_radiation_monochromator graphite
_diffrn_radiation_source 'fine-focus sealed tube'
_diffrn_radiation_type MoK\a
_diffrn_radiation_wavelength 0.71073
_diffrn_reflns_av_R_equivalents 0.0626
_diffrn_reflns_av_sigmaI/netI 0.0589
_diffrn_reflns_limit_h_max 12
_diffrn_reflns_limit_h_min -12
_diffrn_reflns_limit_k_max 15
_diffrn_reflns_limit_k_min -15
_diffrn_reflns_limit_l_max 16
_diffrn_reflns_limit_l_min -16
_diffrn_reflns_number 15791
_diffrn_reflns_theta_full 28.70
_diffrn_reflns_theta_max 28.70
_diffrn_reflns_theta_min 1.64
_exptl_absorpt_coefficient_mu 1.146
_exptl_absorpt_correction_T_max 0.8560
_exptl_absorpt_correction_T_min 0.7627
_exptl_absorpt_correction_type empirical
_exptl_crystal_colour black
_exptl_crystal_density_diffrn 1.511
_exptl_crystal_density_method 'not measured'
_exptl_crystal_description plate
_exptl_crystal_F_000 620
_exptl_crystal_size_max 0.25
_exptl_crystal_size_mid 0.21
_exptl_crystal_size_min 0.14
_refine_diff_density_max 0.562
_refine_diff_density_min -0.972
_refine_diff_density_rms 0.105
_refine_ls_extinction_method none
_refine_ls_goodness_of_fit_ref 1.065
_refine_ls_hydrogen_treatment constr
_refine_ls_matrix_type full
_refine_ls_number_parameters 348
_refine_ls_number_reflns 6761
_refine_ls_number_restraints 0
_refine_ls_restrained_S_all 1.065
_refine_ls_R_factor_all 0.0542
_refine_ls_R_factor_gt 0.0421
_refine_ls_shift/su_max 0.001
_refine_ls_shift/su_mean 0.000
_refine_ls_structure_factor_coef Fsqd
_refine_ls_weighting_details 'calc w=1/[\s^2^(Fo^2^)+(0.0593P)^2^+0.0234P] where P=(Fo^2^+2Fc^2^)/3'
_refine_ls_weighting_scheme calc
_refine_ls_wR_factor_gt 0.1016
_refine_ls_wR_factor_ref 0.1075
_reflns_number_gt 5566
_reflns_number_total 6761
_reflns_threshold_expression >2sigma(I)
_cod_data_source_file om700334h-file002.cif
_cod_data_source_block z40p-1
_cod_original_sg_symbol_H-M P-1
_cod_database_code 4073443

loop_
_symmetry_equiv_pos_as_xyz
'x, y, z'
'-x, -y, -z'

loop_
_atom_site_label
_atom_site_type_symbol
_atom_site_fract_x
_atom_site_fract_y
_atom_site_fract_z
_atom_site_U_iso_or_equiv
_atom_site_adp_type
_atom_site_occupancy
_atom_site_symmetry_multiplicity
_atom_site_calc_flag
_atom_site_refinement_flags
Fe1 Fe 0.63401(3) 0.46820(2) 0.74559(2) 0.01138(8) Uani 1 1 d .
Fe2 Fe 0.91016(3) 0.53976(2) 0.75661(2) 0.01365(8) Uani 1 1 d .
C1 C 0.4181(2) 0.45093(18) 0.66191(17) 0.0183(4) Uani 1 1 d .
H1 H 0.3799 0.3925 0.6042 0.022 Uiso 1 1 calc R
C2 C 0.4112(2) 0.44332(18) 0.77339(17) 0.0175(4) Uani 1 1 d .
H2 H 0.3677 0.3787 0.8036 0.021 Uiso 1 1 calc R
C3 C 0.4816(2) 0.55035(17) 0.83259(16) 0.0158(4) Uani 1 1 d .
H3 H 0.4929 0.5692 0.9088 0.019 Uiso 1 1 calc R
C4 C 0.5312(2) 0.62271(17) 0.75680(16) 0.0158(4) Uani 1 1 d .
H4 H 0.5816 0.6989 0.7733 0.019 Uiso 1 1 calc R
C5 C 0.4924(2) 0.56158(18) 0.65202(16) 0.0174(4) Uani 1 1 d .
H5 H 0.5126 0.5899 0.5862 0.021 Uiso 1 1 calc R
C6 C 1.0503(3) 0.6386(2) 0.6682(2) 0.0337(6) Uani 1 1 d .
H6 H 1.0828 0.6098 0.6020 0.040 Uiso 1 1 calc R
C7 C 1.1232(3) 0.6364(2) 0.7724(2) 0.0331(6) Uani 1 1 d .
H7 H 1.2132 0.6045 0.7885 0.040 Uiso 1 1 calc R
C8 C 1.0409(3) 0.68894(19) 0.84862(19) 0.0258(5) Uani 1 1 d .
H8 H 1.0665 0.6999 0.9247 0.031 Uiso 1 1 calc R
C9 C 0.9144(2) 0.72238(18) 0.79259(17) 0.0196(4) Uani 1 1 d .
H9 H 0.8387 0.7591 0.8243 0.024 Uiso 1 1 calc R
C10 C 0.9190(3) 0.69185(18) 0.68059(18) 0.0243(5) Uani 1 1 d .
H10 H 0.8474 0.7047 0.6240 0.029 Uiso 1 1 calc R
C11 C 0.7639(2) 0.47184(17) 0.63617(16) 0.0159(4) Uani 1 1 d .
O11 O 0.76296(18) 0.45099(14) 0.54199(12) 0.0227(3) Uani 1 1 d .
C12 C 0.9937(2) 0.41265(18) 0.75401(17) 0.0182(4) Uani 1 1 d .
O12 O 1.05321(18) 0.33217(14) 0.75519(13) 0.0256(3) Uani 1 1 d .
C13 C 0.7970(2) 0.48505(17) 0.87145(15) 0.0138(4) Uani 1 1 d .
C14 C 0.7300(2) 0.36675(17) 0.86791(15) 0.0134(4) Uani 1 1 d .
C15 C 0.6769(2) 0.31961(17) 0.75651(15) 0.0131(4) Uani 1 1 d .
N1 N 0.66654(19) 0.21403(14) 0.70954(13) 0.0151(3) Uani 1 1 d .
C16 C 0.7207(3) 0.12028(18) 0.76539(16) 0.0200(4) Uani 1 1 d .
H16A H 0.7914 0.1533 0.8285 0.030 Uiso 1 1 calc R
H16B H 0.7709 0.0716 0.7159 0.030 Uiso 1 1 calc R
H16C H 0.6358 0.0737 0.7888 0.030 Uiso 1 1 calc R
C17 C 0.5911(3) 0.18304(17) 0.59950(16) 0.0194(4) Uani 1 1 d .
C18 C 0.4364(3) 0.15984(17) 0.58357(17) 0.0226(5) Uani 1 1 d .
C19 C 0.3681(3) 0.13807(19) 0.47679(19) 0.0316(6) Uani 1 1 d .
H19 H 0.2621 0.1237 0.4632 0.038 Uiso 1 1 calc R
C20 C 0.4527(4) 0.1372(2) 0.39093(19) 0.0397(7) Uani 1 1 d .
H20 H 0.4048 0.1246 0.3189 0.048 Uiso 1 1 calc R
C21 C 0.6068(4) 0.1546(2) 0.41005(18) 0.0356(7) Uani 1 1 d .
H21 H 0.6639 0.1521 0.3505 0.043 Uiso 1 1 calc R
C22 C 0.6809(3) 0.17580(18) 0.51472(18) 0.0267(5) Uani 1 1 d .
C23 C 0.3407(3) 0.15285(19) 0.67459(19) 0.0258(5) Uani 1 1 d .
H23A H 0.2925 0.0736 0.6726 0.039 Uiso 1 1 calc R
H23B H 0.2640 0.2044 0.6668 0.039 Uiso 1 1 calc R
H23C H 0.4034 0.1760 0.7437 0.039 Uiso 1 1 calc R
C24 C 0.8486(3) 0.1887(2) 0.5327(2) 0.0348(6) Uani 1 1 d .
H24A H 0.8879 0.1685 0.4641 0.052 Uiso 1 1 calc R
H24B H 0.8801 0.1375 0.5847 0.052 Uiso 1 1 calc R
H24C H 0.8872 0.2687 0.5611 0.052 Uiso 1 1 calc R
N2 N 0.68159(19) 0.32677(14) 0.95792(13) 0.0149(3) Uani 1 1 d .
N3 N 0.56780(18) 0.23853(14) 0.93562(13) 0.0148(3) Uani 1 1 d .
C25 C 0.5274(2) 0.19545(17) 1.02098(16) 0.0162(4) Uani 1 1 d .
H25 H 0.5862 0.2191 1.0886 0.019 Uiso 1 1 calc R
C26 C 0.3938(2) 0.11166(17) 1.01534(16) 0.0169(4) Uani 1 1 d .
O1 O 0.32989(18) 0.09367(13) 1.09441(12) 0.0224(3) Uani 1 1 d .
O2 O 0.34738(16) 0.05735(13) 0.91516(12) 0.0199(3) Uani 1 1 d .
C27 C 0.2059(2) -0.01779(19) 0.90194(19) 0.0236(5) Uani 1 1 d .
H27A H 0.1964 -0.0571 0.9672 0.028 Uiso 1 1 calc R
H27B H 0.2036 -0.0774 0.8395 0.028 Uiso 1 1 calc R
C28 C 0.0768(3) 0.0500(2) 0.8840(2) 0.0316(5) Uani 1 1 d .
H28A H 0.0751 0.1056 0.9479 0.047 Uiso 1 1 calc R
H28B H -0.0172 -0.0025 0.8715 0.047 Uiso 1 1 calc R
H28C H 0.0883 0.0912 0.8210 0.047 Uiso 1 1 calc R
C29 C 0.8095(2) 0.55820(18) 0.97953(15) 0.0178(4) Uani 1 1 d .
H29A H 0.7308 0.5282 1.0212 0.027 Uiso 1 1 calc R
H29B H 0.7980 0.6378 0.9683 0.027 Uiso 1 1 calc R
H29C H 0.9077 0.5560 1.0192 0.027 Uiso 1 1 calc R

loop_
_atom_site_aniso_label
_atom_site_aniso_U_11
_atom_site_aniso_U_22
_atom_site_aniso_U_33
_atom_site_aniso_U_23
_atom_site_aniso_U_13
_atom_site_aniso_U_12
Fe1 0.01109(14) 0.01138(14) 0.01209(14) 0.00224(10) 0.00206(10) 0.00176(10)
Fe2 0.01169(14) 0.01359(15) 0.01682(15) 0.00506(11) 0.00352(10) 0.00184(11)
C1 0.0149(9) 0.0169(10) 0.0220(10) 0.0016(8) -0.0028(8) 0.0025(8)
C2 0.0116(9) 0.0154(10) 0.0266(11) 0.0057(8) 0.0045(8) 0.0011(7)
C3 0.0146(9) 0.0153(9) 0.0186(9) 0.0026(7) 0.0052(7) 0.0039(7)
C4 0.0143(9) 0.0133(9) 0.0208(10) 0.0023(7) 0.0050(7) 0.0028(7)
C5 0.0159(9) 0.0190(10) 0.0179(10) 0.0046(8) -0.0003(8) 0.0043(8)
C6 0.0420(15) 0.0189(11) 0.0447(15) 0.0054(10) 0.0323(12) -0.0010(10)
C7 0.0148(10) 0.0207(12) 0.0653(18) 0.0144(12) 0.0075(11) -0.0017(9)
C8 0.0215(11) 0.0194(11) 0.0327(12) 0.0083(9) -0.0076(9) -0.0092(9)
C9 0.0185(10) 0.0143(10) 0.0262(11) 0.0025(8) 0.0059(8) -0.0009(8)
C10 0.0326(12) 0.0158(10) 0.0249(11) 0.0104(8) 0.0016(9) -0.0009(9)
C11 0.0157(9) 0.0153(9) 0.0183(9) 0.0052(7) 0.0037(7) 0.0042(7)
O11 0.0249(8) 0.0290(9) 0.0165(7) 0.0046(6) 0.0065(6) 0.0079(7)
C12 0.0144(9) 0.0208(10) 0.0203(10) 0.0058(8) 0.0043(8) 0.0005(8)
O12 0.0202(8) 0.0214(8) 0.0365(9) 0.0050(7) 0.0039(7) 0.0063(6)
C13 0.0119(9) 0.0146(9) 0.0148(9) 0.0022(7) 0.0009(7) 0.0019(7)
C14 0.0122(9) 0.0149(9) 0.0137(9) 0.0034(7) 0.0012(7) 0.0032(7)
C15 0.0111(8) 0.0148(9) 0.0138(9) 0.0026(7) 0.0043(7) 0.0005(7)
N1 0.0199(8) 0.0134(8) 0.0131(8) 0.0031(6) 0.0037(6) 0.0030(6)
C16 0.0287(11) 0.0150(10) 0.0181(10) 0.0038(8) 0.0043(8) 0.0080(8)
C17 0.0348(12) 0.0104(9) 0.0125(9) 0.0012(7) 0.0001(8) 0.0035(8)
C18 0.0364(13) 0.0097(9) 0.0196(10) 0.0010(8) -0.0046(9) 0.0017(9)
C19 0.0492(16) 0.0139(10) 0.0256(12) 0.0032(9) -0.0150(11) -0.0057(10)
C20 0.082(2) 0.0145(11) 0.0157(11) 0.0027(8) -0.0119(12) -0.0065(12)
C21 0.078(2) 0.0138(11) 0.0159(11) 0.0035(8) 0.0102(12) 0.0025(12)
C22 0.0495(15) 0.0118(10) 0.0212(11) 0.0041(8) 0.0107(10) 0.0067(10)
C23 0.0251(11) 0.0186(11) 0.0316(12) 0.0023(9) -0.0033(9) 0.0001(9)
C24 0.0529(17) 0.0317(13) 0.0285(13) 0.0112(10) 0.0237(12) 0.0176(12)
N2 0.0161(8) 0.0148(8) 0.0138(8) 0.0044(6) 0.0017(6) 0.0002(6)
N3 0.0150(8) 0.0128(8) 0.0168(8) 0.0015(6) 0.0024(6) 0.0018(6)
C25 0.0183(10) 0.0139(9) 0.0168(9) 0.0023(7) 0.0036(7) 0.0021(8)
C26 0.0180(10) 0.0138(9) 0.0210(10) 0.0053(8) 0.0055(8) 0.0047(8)
O1 0.0257(8) 0.0204(8) 0.0234(8) 0.0068(6) 0.0104(6) 0.0015(6)
O2 0.0186(7) 0.0193(8) 0.0211(7) 0.0016(6) 0.0057(6) -0.0031(6)
C27 0.0188(10) 0.0196(11) 0.0312(12) 0.0045(9) 0.0033(9) -0.0039(8)
C28 0.0195(11) 0.0336(14) 0.0426(14) 0.0148(11) 0.0010(10) -0.0002(10)
C29 0.0207(10) 0.0169(10) 0.0145(9) 0.0010(7) 0.0018(8) -0.0017(8)

loop_
_atom_type_symbol
_atom_type_description
_atom_type_scat_dispersion_real
_atom_type_scat_dispersion_imag
_atom_type_scat_source
C C 0.0033 0.0016 'International Tables Vol C Tables 4.2.6.8 and 6.1.1.4'
H H 0.0000 0.0000 'International Tables Vol C Tables 4.2.6.8 and 6.1.1.4'
N N 0.0061 0.0033 'International Tables Vol C Tables 4.2.6.8 and 6.1.1.4'
O O 0.0106 0.0060 'International Tables Vol C Tables 4.2.6.8 and 6.1.1.4'
Fe Fe 0.3463 0.8444 'International Tables Vol C Tables 4.2.6.8 and 6.1.1.4'

loop_
_geom_angle_atom_site_label_1
_geom_angle_atom_site_label_2
_geom_angle_atom_site_label_3
_geom_angle
C15 Fe1 C11 86.60(9)
C15 Fe1 C13 75.27(9)
C11 Fe1 C13 96.21(8)
C15 Fe1 C2 98.07(9)
C11 Fe1 C2 143.93(9)
C13 Fe1 C2 119.63(8)
C15 Fe1 C1 105.96(9)
C11 Fe1 C1 104.59(9)
C13 Fe1 C1 159.20(8)
C2 Fe1 C1 39.68(8)
C15 Fe1 C3 125.07(8)
C11 Fe1 C3 148.16(8)
C13 Fe1 C3 95.31(8)
C2 Fe1 C3 40.18(8)
C1 Fe1 C3 66.63(8)
C15 Fe1 C5 141.14(9)
C11 Fe1 C5 88.11(8)
C13 Fe1 C5 143.59(8)
C2 Fe1 C5 65.95(8)
C1 Fe1 C5 39.15(8)
C3 Fe1 C5 65.59(8)
C15 Fe1 C4 163.38(8)
C11 Fe1 C4 109.16(8)
C13 Fe1 C4 107.16(8)
C2 Fe1 C4 66.18(8)
C1 Fe1 C4 65.78(8)
C3 Fe1 C4 39.00(8)
C5 Fe1 C4 38.77(8)
C15 Fe1 C14 40.73(8)
C11 Fe1 C14 106.85(8)
C13 Fe1 C14 39.56(7)
C2 Fe1 C14 99.38(8)
C1 Fe1 C14 130.61(8)
C3 Fe1 C14 100.89(8)
C5 Fe1 C14 164.80(8)
C4 Fe1 C14 133.19(8)
C15 Fe1 Fe2 90.42(7)
C11 Fe1 Fe2 49.49(7)
C13 Fe1 Fe2 49.79(6)
C2 Fe1 Fe2 164.17(6)
C1 Fe1 Fe2 149.20(6)
C3 Fe1 Fe2 124.41(6)
C5 Fe1 Fe2 114.51(6)
C4 Fe1 Fe2 103.72(6)
C14 Fe1 Fe2 78.42(6)
C12 Fe2 C11 90.97(9)
C12 Fe2 C13 87.67(9)
C11 Fe2 C13 96.65(8)
C12 Fe2 C6 101.21(10)
C11 Fe2 C6 97.02(10)
C13 Fe2 C6 163.55(9)
C12 Fe2 C7 89.76(10)
C11 Fe2 C7 135.02(10)
C13 Fe2 C7 128.32(10)
C6 Fe2 C7 39.14(11)
C12 Fe2 C10 139.29(9)
C11 Fe2 C10 86.03(9)
C13 Fe2 C10 133.03(9)
C6 Fe2 C10 39.42(10)
C7 Fe2 C10 65.41(10)
C12 Fe2 C9 152.77(9)
C11 Fe2 C9 113.44(9)
C13 Fe2 C9 100.65(8)
C6 Fe2 C9 65.36(9)
C7 Fe2 C9 64.67(9)
C10 Fe2 C9 38.83(8)
C12 Fe2 C8 115.28(10)
C11 Fe2 C8 150.00(9)
C13 Fe2 C8 98.59(9)
C6 Fe2 C8 65.13(10)
C7 Fe2 C8 38.60(10)
C10 Fe2 C8 64.75(9)
C9 Fe2 C8 38.14(8)
C12 Fe2 Fe1 103.22(7)
C11 Fe2 Fe1 48.01(6)
C13 Fe2 Fe1 51.72(6)
C6 Fe2 Fe1 136.92(9)
C7 Fe2 Fe1 166.88(7)
C10 Fe2 Fe1 104.53(7)
C9 Fe2 Fe1 102.21(7)
C8 Fe2 Fe1 130.52(7)
C2 C1 C5 107.69(18)
C2 C1 Fe1 69.14(12)
C5 C1 Fe1 71.61(12)
C2 C1 H1 126.2
C5 C1 H1 126.2
Fe1 C1 H1 124.7
C1 C2 C3 108.06(18)
C1 C2 Fe1 71.18(12)
C3 C2 Fe1 70.94(12)
C1 C2 H2 126.0
C3 C2 H2 126.0
Fe1 C2 H2 123.5
C4 C3 C2 107.61(18)
C4 C3 Fe1 71.88(11)
C2 C3 Fe1 68.88(11)
C4 C3 H3 126.2
C2 C3 H3 126.2
Fe1 C3 H3 124.6
C3 C4 C5 108.10(18)
C3 C4 Fe1 69.12(11)
C5 C4 Fe1 70.40(11)
C3 C4 H4 126.0
C5 C4 H4 126.0
Fe1 C4 H4 126.1
C4 C5 C1 108.54(18)
C4 C5 Fe1 70.84(11)
C1 C5 Fe1 69.24(11)
C4 C5 H5 125.7
C1 C5 H5 125.7
Fe1 C5 H5 125.8
C7 C6 C10 107.3(2)
C7 C6 Fe2 70.45(13)
C10 C6 Fe2 70.92(13)
C7 C6 H6 126.4
C10 C6 H6 126.4
Fe2 C6 H6 123.9
C8 C7 C6 108.9(2)
C8 C7 Fe2 72.53(13)
C6 C7 Fe2 70.42(14)
C8 C7 H7 125.6
C6 C7 H7 125.6
Fe2 C7 H7 123.1
C9 C8 C7 108.0(2)
C9 C8 Fe2 70.79(13)
C7 C8 Fe2 68.87(14)
C9 C8 H8 126.0
C7 C8 H8 126.0
Fe2 C8 H8 125.9
C8 C9 C10 108.2(2)
C8 C9 Fe2 71.07(13)
C10 C9 Fe2 69.53(12)
C8 C9 H9 125.9
C10 C9 H9 125.9
Fe2 C9 H9 125.1
C9 C10 C6 107.7(2)
C9 C10 Fe2 71.63(12)
C6 C10 Fe2 69.66(13)
C9 C10 H10 126.2
C6 C10 H10 126.2
Fe2 C10 H10 124.2
O11 C11 Fe1 141.16(17)
O11 C11 Fe2 136.23(17)
Fe1 C11 Fe2 82.50(8)
O12 C12 Fe2 177.1(2)
C14 C13 C29 115.93(16)
C14 C13 Fe2 122.71(14)
C29 C13 Fe2 119.69(14)
C14 C13 Fe1 77.38(11)
C29 C13 Fe1 129.04(14)
Fe2 C13 Fe1 78.49(7)
N2 C14 C13 120.61(17)
N2 C14 C15 126.09(18)
C13 C14 C15 109.57(16)
N2 C14 Fe1 133.91(14)
C13 C14 Fe1 63.06(10)
C15 C14 Fe1 56.11(10)
N1 C15 C14 129.67(18)
N1 C15 Fe1 146.95(16)
C14 C15 Fe1 83.16(12)
C15 N1 C17 120.19(17)
C15 N1 C16 122.49(17)
C17 N1 C16 117.22(16)
N1 C16 H16A 109.5
N1 C16 H16B 109.5
H16A C16 H16B 109.5
N1 C16 H16C 109.5
H16A C16 H16C 109.5
H16B C16 H16C 109.5
C18 C17 C22 123.0(2)
C18 C17 N1 119.32(19)
C22 C17 N1 117.7(2)
C17 C18 C19 117.5(2)
C17 C18 C23 123.25(19)
C19 C18 C23 119.2(2)
C20 C19 C18 121.0(3)
C20 C19 H19 119.5
C18 C19 H19 119.5
C21 C20 C19 119.8(2)
C21 C20 H20 120.1
C19 C20 H20 120.1
C20 C21 C22 121.6(2)
C20 C21 H21 119.2
C22 C21 H21 119.2
C21 C22 C17 116.8(2)
C21 C22 C24 120.2(2)
C17 C22 C24 123.0(2)
C18 C23 H23A 109.5
C18 C23 H23B 109.5
H23A C23 H23B 109.5
C18 C23 H23C 109.5
H23A C23 H23C 109.5
H23B C23 H23C 109.5
C22 C24 H24A 109.5
C22 C24 H24B 109.5
H24A C24 H24B 109.5
C22 C24 H24C 109.5
H24A C24 H24C 109.5
H24B C24 H24C 109.5
N3 N2 C14 113.36(16)
C25 N3 N2 113.53(17)
N3 C25 C26 121.52(19)
N3 C25 H25 119.2
C26 C25 H25 119.2
O1 C26 O2 123.54(19)
O1 C26 C25 122.7(2)
O2 C26 C25 113.77(17)
C26 O2 C27 116.40(16)
O2 C27 C28 110.66(18)
O2 C27 H27A 109.5
C28 C27 H27A 109.5
O2 C27 H27B 109.5
C28 C27 H27B 109.5
H27A C27 H27B 108.1
C27 C28 H28A 109.5
C27 C28 H28B 109.5
H28A C28 H28B 109.5
C27 C28 H28C 109.5
H28A C28 H28C 109.5
H28B C28 H28C 109.5
C13 C29 H29A 109.5
C13 C29 H29B 109.5
H29A C29 H29B 109.5
C13 C29 H29C 109.5
H29A C29 H29C 109.5
H29B C29 H29C 109.5

loop_
_geom_bond_atom_site_label_1
_geom_bond_atom_site_label_2
_geom_bond_distance
Fe1 C15 1.854(2)
Fe1 C11 1.896(2)
Fe1 C13 2.026(2)
Fe1 C2 2.075(2)
Fe1 C1 2.102(2)
Fe1 C3 2.102(2)
Fe1 C5 2.133(2)
Fe1 C4 2.138(2)
Fe1 C14 2.2179(19)
Fe1 Fe2 2.5292(7)
Fe2 C12 1.755(2)
Fe2 C11 1.939(2)
Fe2 C13 1.971(2)
Fe2 C6 2.101(2)
Fe2 C7 2.101(2)
Fe2 C10 2.118(2)
Fe2 C9 2.145(2)
Fe2 C8 2.149(2)
C1 C2 1.418(3)
C1 C5 1.419(3)
C1 H1 0.9500
C2 C3 1.435(3)
C2 H2 0.9500
C3 C4 1.416(3)
C3 H3 0.9500
C4 C5 1.418(3)
C4 H4 0.9500
C5 H5 0.9500
C6 C7 1.407(4)
C6 C10 1.423(3)
C6 H6 0.9500
C7 C8 1.405(4)
C7 H7 0.9500
C8 C9 1.403(3)
C8 H8 0.9500
C9 C10 1.417(3)
C9 H9 0.9500
C10 H10 0.9500
C11 O11 1.179(2)
C12 O12 1.146(3)
C13 C14 1.447(3)
C13 C29 1.511(3)
C14 N2 1.362(2)
C14 C15 1.458(3)
C15 N1 1.306(3)
N1 C17 1.465(3)
N1 C16 1.477(3)
C16 H16A 0.9800
C16 H16B 0.9800
C16 H16C 0.9800
C17 C18 1.386(3)
C17 C22 1.403(3)
C18 C19 1.401(3)
C18 C23 1.504(3)
C19 C20 1.382(4)
C19 H19 0.9500
C20 C21 1.380(4)
C20 H20 0.9500
C21 C22 1.396(3)
C21 H21 0.9500
C22 C24 1.500(4)
C23 H23A 0.9800
C23 H23B 0.9800
C23 H23C 0.9800
C24 H24A 0.9800
C24 H24B 0.9800
C24 H24C 0.9800
N2 N3 1.360(2)
N3 C25 1.301(2)
C25 C26 1.460(3)
C25 H25 0.9500
C26 O1 1.223(2)
C26 O2 1.349(3)
O2 C27 1.453(3)
C27 C28 1.505(3)
C27 H27A 0.9900
C27 H27B 0.9900
C28 H28A 0.9800
C28 H28B 0.9800
C28 H28C 0.9800
C29 H29A 0.9800
C29 H29B 0.9800
C29 H29C 0.9800

loop_
_geom_torsion_atom_site_label_1
_geom_torsion_atom_site_label_2
_geom_torsion_atom_site_label_3
_geom_torsion_atom_site_label_4
_geom_torsion
C15 Fe1 Fe2 C12 6.02(9)
C11 Fe1 Fe2 C12 -79.15(11)
C13 Fe1 Fe2 C12 76.19(10)
C2 Fe1 Fe2 C12 128.7(2)
C1 Fe1 Fe2 C12 -117.31(13)
C3 Fe1 Fe2 C12 140.57(10)
C5 Fe1 Fe2 C12 -143.21(9)
C4 Fe1 Fe2 C12 177.21(8)
C14 Fe1 Fe2 C12 45.21(9)
C15 Fe1 Fe2 C11 85.17(10)
C13 Fe1 Fe2 C11 155.34(11)
C2 Fe1 Fe2 C11 -152.1(2)
C1 Fe1 Fe2 C11 -38.16(14)
C3 Fe1 Fe2 C11 -140.28(10)
C5 Fe1 Fe2 C11 -64.06(10)
C4 Fe1 Fe2 C11 -103.64(10)
C14 Fe1 Fe2 C11 124.36(9)
C15 Fe1 Fe2 C13 -70.17(10)
C11 Fe1 Fe2 C13 -155.34(11)
C2 Fe1 Fe2 C13 52.5(2)
C1 Fe1 Fe2 C13 166.50(14)
C3 Fe1 Fe2 C13 64.38(10)
C5 Fe1 Fe2 C13 140.60(10)
C4 Fe1 Fe2 C13 101.02(10)
C14 Fe1 Fe2 C13 -30.98(9)
C15 Fe1 Fe2 C6 128.96(12)
C11 Fe1 Fe2 C6 43.79(13)
C13 Fe1 Fe2 C6 -160.87(12)
C2 Fe1 Fe2 C6 -108.3(2)
C1 Fe1 Fe2 C6 5.63(15)
C3 Fe1 Fe2 C6 -96.49(12)
C5 Fe1 Fe2 C6 -20.27(12)
C4 Fe1 Fe2 C6 -59.85(12)
C14 Fe1 Fe2 C6 168.15(11)
C15 Fe1 Fe2 C7 -165.5(4)
C11 Fe1 Fe2 C7 109.3(4)
C13 Fe1 Fe2 C7 -95.4(4)
C2 Fe1 Fe2 C7 -42.8(4)
C1 Fe1 Fe2 C7 71.1(4)
C3 Fe1 Fe2 C7 -31.0(4)
C5 Fe1 Fe2 C7 45.2(4)
C4 Fe1 Fe2 C7 5.7(4)
C14 Fe1 Fe2 C7 -126.4(4)
C15 Fe1 Fe2 C10 155.92(9)
C11 Fe1 Fe2 C10 70.76(10)
C13 Fe1 Fe2 C10 -133.91(10)
C2 Fe1 Fe2 C10 -81.4(2)
C1 Fe1 Fe2 C10 32.60(13)
C3 Fe1 Fe2 C10 -69.52(10)
C5 Fe1 Fe2 C10 6.69(9)
C4 Fe1 Fe2 C10 -32.88(9)
C14 Fe1 Fe2 C10 -164.88(8)
C15 Fe1 Fe2 C9 -164.18(8)
C11 Fe1 Fe2 C9 110.65(10)
C13 Fe1 Fe2 C9 -94.01(10)
C2 Fe1 Fe2 C9 -41.5(2)
C1 Fe1 Fe2 C9 72.49(13)
C3 Fe1 Fe2 C9 -29.63(9)
C5 Fe1 Fe2 C9 46.59(9)
C4 Fe1 Fe2 C9 7.01(8)
C14 Fe1 Fe2 C9 -124.99(8)
C15 Fe1 Fe2 C8 -135.06(10)
C11 Fe1 Fe2 C8 139.77(11)
C13 Fe1 Fe2 C8 -64.89(11)
C2 Fe1 Fe2 C8 -12.3(2)
C1 Fe1 Fe2 C8 101.61(14)
C3 Fe1 Fe2 C8 -0.51(10)
C5 Fe1 Fe2 C8 75.71(10)
C4 Fe1 Fe2 C8 36.13(10)
C14 Fe1 Fe2 C8 -95.87(10)
C15 Fe1 C1 C2 83.33(13)
C11 Fe1 C1 C2 173.95(12)
C13 Fe1 C1 C2 -7.1(3)
C3 Fe1 C1 C2 -38.50(12)
C5 Fe1 C1 C2 -118.00(17)
C4 Fe1 C1 C2 -81.29(13)
C14 Fe1 C1 C2 45.79(16)
Fe2 Fe1 C1 C2 -157.01(10)
C15 Fe1 C1 C5 -158.67(12)
C11 Fe1 C1 C5 -68.05(13)
C13 Fe1 C1 C5 110.9(2)
C2 Fe1 C1 C5 118.00(17)
C3 Fe1 C1 C5 79.50(13)
C4 Fe1 C1 C5 36.71(12)
C14 Fe1 C1 C5 163.79(11)
Fe2 Fe1 C1 C5 -39.02(18)
C5 C1 C2 C3 0.1(2)
Fe1 C1 C2 C3 61.71(14)
C5 C1 C2 Fe1 -61.58(14)
C15 Fe1 C2 C1 -105.31(13)
C11 Fe1 C2 C1 -10.0(2)
C13 Fe1 C2 C1 177.09(11)
C3 Fe1 C2 C1 117.66(17)
C5 Fe1 C2 C1 37.63(12)
C4 Fe1 C2 C1 80.21(13)
C14 Fe1 C2 C1 -146.52(12)
Fe2 Fe1 C2 C1 132.87(19)
C15 Fe1 C2 C3 137.02(12)
C11 Fe1 C2 C3 -127.64(15)
C13 Fe1 C2 C3 59.43(14)
C1 Fe1 C2 C3 -117.66(17)
C5 Fe1 C2 C3 -80.04(13)
C4 Fe1 C2 C3 -37.45(11)
C14 Fe1 C2 C3 95.81(12)
Fe2 Fe1 C2 C3 15.2(3)
C1 C2 C3 C4 0.0(2)
Fe1 C2 C3 C4 61.81(14)
C1 C2 C3 Fe1 -61.86(14)
C15 Fe1 C3 C4 -173.43(12)
C11 Fe1 C3 C4 0.0(2)
C13 Fe1 C3 C4 110.86(13)
C2 Fe1 C3 C4 -117.88(17)
C1 Fe1 C3 C4 -79.85(13)
C5 Fe1 C3 C4 -36.86(12)
C14 Fe1 C3 C4 150.44(12)
Fe2 Fe1 C3 C4 67.10(13)
C15 Fe1 C3 C2 -55.56(15)
C11 Fe1 C3 C2 117.90(17)
C13 Fe1 C3 C2 -131.27(12)
C1 Fe1 C3 C2 38.03(12)
C5 Fe1 C3 C2 81.02(13)
C4 Fe1 C3 C2 117.88(17)
C14 Fe1 C3 C2 -91.68(12)
Fe2 Fe1 C3 C2 -175.02(9)
C2 C3 C4 C5 -0.1(2)
Fe1 C3 C4 C5 59.84(14)
C2 C3 C4 Fe1 -59.89(13)
C15 Fe1 C4 C3 19.1(3)
C11 Fe1 C4 C3 -179.99(12)
C13 Fe1 C4 C3 -76.86(13)
C2 Fe1 C4 C3 38.57(12)
C1 Fe1 C4 C3 82.19(13)
C5 Fe1 C4 C3 119.26(17)
C14 Fe1 C4 C3 -41.64(16)
Fe2 Fe1 C4 C3 -128.53(11)
C15 Fe1 C4 C5 -100.2(3)
C11 Fe1 C4 C5 60.75(14)
C13 Fe1 C4 C5 163.88(12)
C2 Fe1 C4 C5 -80.69(13)
C1 Fe1 C4 C5 -37.07(12)
C3 Fe1 C4 C5 -119.26(17)
C14 Fe1 C4 C5 -160.90(12)
Fe2 Fe1 C4 C5 112.21(11)
C3 C4 C5 C1 0.1(2)
Fe1 C4 C5 C1 59.17(14)
C3 C4 C5 Fe1 -59.04(14)
C2 C1 C5 C4 -0.2(2)
Fe1 C1 C5 C4 -60.17(14)
C2 C1 C5 Fe1 60.00(14)
C15 Fe1 C5 C4 153.34(13)
C11 Fe1 C5 C4 -124.45(13)
C13 Fe1 C5 C4 -26.54(19)
C2 Fe1 C5 C4 81.34(13)
C1 Fe1 C5 C4 119.46(17)
C3 Fe1 C5 C4 37.08(12)
C14 Fe1 C5 C4 65.5(3)
Fe2 Fe1 C5 C4 -81.29(12)
C15 Fe1 C5 C1 33.88(18)
C11 Fe1 C5 C1 116.09(13)
C13 Fe1 C5 C1 -146.00(14)
C2 Fe1 C5 C1 -38.13(12)
C3 Fe1 C5 C1 -82.38(13)
C4 Fe1 C5 C1 -119.46(17)
C14 Fe1 C5 C1 -53.9(3)
Fe2 Fe1 C5 C1 159.25(10)
C12 Fe2 C6 C7 -75.50(16)
C11 Fe2 C6 C7 -167.89(15)
C13 Fe2 C6 C7 46.1(4)
C10 Fe2 C6 C7 117.2(2)
C9 Fe2 C6 C7 79.51(15)
C8 Fe2 C6 C7 37.33(14)
Fe1 Fe2 C6 C7 160.90(12)
C12 Fe2 C6 C10 167.33(15)
C11 Fe2 C6 C10 74.94(15)
C13 Fe2 C6 C10 -71.0(4)
C7 Fe2 C6 C10 -117.2(2)
C9 Fe2 C6 C10 -37.66(13)
C8 Fe2 C6 C10 -79.84(15)
Fe1 Fe2 C6 C10 43.73(18)
C10 C6 C7 C8 -1.0(3)
Fe2 C6 C7 C8 -62.73(16)
C10 C6 C7 Fe2 61.71(16)
C12 Fe2 C7 C8 -133.61(15)
C11 Fe2 C7 C8 135.26(15)
C13 Fe2 C7 C8 -46.78(18)
C6 Fe2 C7 C8 118.1(2)
C10 Fe2 C7 C8 79.72(15)
C9 Fe2 C7 C8 36.70(13)
Fe1 Fe2 C7 C8 38.2(4)
C12 Fe2 C7 C6 108.26(16)
C11 Fe2 C7 C6 17.1(2)
C13 Fe2 C7 C6 -164.91(13)
C10 Fe2 C7 C6 -38.42(14)
C9 Fe2 C7 C6 -81.43(15)
C8 Fe2 C7 C6 -118.1(2)
Fe1 Fe2 C7 C6 -80.0(4)
C6 C7 C8 C9 1.1(3)
Fe2 C7 C8 C9 -60.26(16)
C6 C7 C8 Fe2 61.40(17)
C12 Fe2 C8 C9 172.19(13)
C11 Fe2 C8 C9 23.4(3)
C13 Fe2 C8 C9 -96.33(14)
C6 Fe2 C8 C9 81.16(15)
C7 Fe2 C8 C9 119.0(2)
C10 Fe2 C8 C9 37.44(13)
Fe1 Fe2 C8 C9 -50.37(15)
C12 Fe2 C8 C7 53.20(17)
C11 Fe2 C8 C7 -95.6(2)
C13 Fe2 C8 C7 144.67(15)
C6 Fe2 C8 C7 -37.84(15)
C10 Fe2 C8 C7 -81.56(16)
C9 Fe2 C8 C7 -119.0(2)
Fe1 Fe2 C8 C7 -169.37(12)
C7 C8 C9 C10 -0.8(2)
Fe2 C8 C9 C10 -59.87(15)
C7 C8 C9 Fe2 59.05(16)
C12 Fe2 C9 C8 -15.6(3)
C11 Fe2 C9 C8 -167.51(14)
C13 Fe2 C9 C8 90.38(14)
C6 Fe2 C9 C8 -80.50(16)
C7 Fe2 C9 C8 -37.14(15)
C10 Fe2 C9 C8 -118.73(19)
Fe1 Fe2 C9 C8 143.20(13)
C12 Fe2 C9 C10 103.2(2)
C11 Fe2 C9 C10 -48.78(15)
C13 Fe2 C9 C10 -150.89(14)
C6 Fe2 C9 C10 38.23(15)
C7 Fe2 C9 C10 81.59(16)
C8 Fe2 C9 C10 118.73(19)
Fe1 Fe2 C9 C10 -98.07(13)
C8 C9 C10 C6 0.2(2)
Fe2 C9 C10 C6 -60.65(15)
C8 C9 C10 Fe2 60.83(15)
C7 C6 C10 C9 0.5(3)
Fe2 C6 C10 C9 61.91(15)
C7 C6 C10 Fe2 -61.41(16)
C12 Fe2 C10 C9 -136.91(15)
C11 Fe2 C10 C9 136.23(14)
C13 Fe2 C10 C9 40.84(18)
C6 Fe2 C10 C9 -117.7(2)
C7 Fe2 C10 C9 -79.52(15)
C8 Fe2 C10 C9 -36.78(13)
Fe1 Fe2 C10 C9 91.53(13)
C12 Fe2 C10 C6 -19.3(2)
C11 Fe2 C10 C6 -106.11(16)
C13 Fe2 C10 C6 158.50(15)
C7 Fe2 C10 C6 38.14(16)
C9 Fe2 C10 C6 117.7(2)
C8 Fe2 C10 C6 80.88(17)
Fe1 Fe2 C10 C6 -150.81(14)
C15 Fe1 C11 O11 90.1(3)
C13 Fe1 C11 O11 164.9(3)
C2 Fe1 C11 O11 -8.9(3)
C1 Fe1 C11 O11 -15.5(3)
C3 Fe1 C11 O11 -84.5(3)
C5 Fe1 C11 O11 -51.4(3)
C4 Fe1 C11 O11 -84.5(3)
C14 Fe1 C11 O11 125.9(3)
Fe2 Fe1 C11 O11 -176.4(3)
C15 Fe1 C11 Fe2 -93.47(8)
C13 Fe1 C11 Fe2 -18.70(8)
C2 Fe1 C11 Fe2 167.48(11)
C1 Fe1 C11 Fe2 160.92(7)
C3 Fe1 C11 Fe2 91.89(16)
C5 Fe1 C11 Fe2 125.05(8)
C4 Fe1 C11 Fe2 91.91(8)
C14 Fe1 C11 Fe2 -57.67(8)
C12 Fe2 C11 O11 -76.2(2)
C13 Fe2 C11 O11 -164.0(2)
C6 Fe2 C11 O11 25.2(2)
C7 Fe2 C11 O11 14.4(3)
C10 Fe2 C11 O11 63.1(2)
C9 Fe2 C11 O11 91.3(2)
C8 Fe2 C11 O11 75.8(3)
Fe1 Fe2 C11 O11 176.7(3)
C12 Fe2 C11 Fe1 107.02(9)
C13 Fe2 C11 Fe1 19.26(8)
C6 Fe2 C11 Fe1 -151.56(9)
C7 Fe2 C11 Fe1 -162.36(10)
C10 Fe2 C11 Fe1 -113.63(9)
C9 Fe2 C11 Fe1 -85.42(9)
C8 Fe2 C11 Fe1 -100.92(18)
C11 Fe2 C12 O12 168(4)
C13 Fe2 C12 O12 -96(4)
C6 Fe2 C12 O12 70(4)
C7 Fe2 C12 O12 33(4)
C10 Fe2 C12 O12 83(4)
C9 Fe2 C12 O12 13(4)
C8 Fe2 C12 O12 3(4)
Fe1 Fe2 C12 O12 -145(4)
C12 Fe2 C13 C14 -42.21(16)
C11 Fe2 C13 C14 48.49(17)
C6 Fe2 C13 C14 -165.5(3)
C7 Fe2 C13 C14 -130.05(16)
C10 Fe2 C13 C14 139.26(15)
C9 Fe2 C13 C14 163.92(16)
C8 Fe2 C13 C14 -157.43(16)
Fe1 Fe2 C13 C14 66.69(15)
C12 Fe2 C13 C29 122.51(16)
C11 Fe2 C13 C29 -146.79(15)
C6 Fe2 C13 C29 -0.8(4)
C7 Fe2 C13 C29 34.7(2)
C10 Fe2 C13 C29 -56.0(2)
C9 Fe2 C13 C29 -31.36(16)
C8 Fe2 C13 C29 7.29(16)
Fe1 Fe2 C13 C29 -128.59(17)
C12 Fe2 C13 Fe1 -108.89(9)
C11 Fe2 C13 Fe1 -18.19(8)
C6 Fe2 C13 Fe1 127.8(3)
C7 Fe2 C13 Fe1 163.26(9)
C10 Fe2 C13 Fe1 72.57(12)
C9 Fe2 C13 Fe1 97.23(8)
C8 Fe2 C13 Fe1 135.88(8)
C15 Fe1 C13 C14 -24.22(11)
C11 Fe1 C13 C14 -109.04(12)
C2 Fe1 C13 C14 66.78(13)
C1 Fe1 C13 C14 72.0(3)
C3 Fe1 C13 C14 100.69(12)
C5 Fe1 C13 C14 155.71(13)
C4 Fe1 C13 C14 138.68(11)
Fe2 Fe1 C13 C14 -127.65(13)
C15 Fe1 C13 C29 -137.51(19)
C11 Fe1 C13 C29 137.67(18)
C2 Fe1 C13 C29 -46.5(2)
C1 Fe1 C13 C29 -41.3(3)
C3 Fe1 C13 C29 -12.60(18)
C5 Fe1 C13 C29 42.4(2)
C4 Fe1 C13 C29 25.39(19)
C14 Fe1 C13 C29 -113.3(2)
Fe2 Fe1 C13 C29 119.06(19)
C15 Fe1 C13 Fe2 103.43(8)
C11 Fe1 C13 Fe2 18.61(8)
C2 Fe1 C13 Fe2 -165.57(7)
C1 Fe1 C13 Fe2 -160.34(19)
C3 Fe1 C13 Fe2 -131.66(7)
C5 Fe1 C13 Fe2 -76.64(14)
C4 Fe1 C13 Fe2 -93.67(8)
C14 Fe1 C13 Fe2 127.65(13)
C29 C13 C14 N2 0.4(3)
Fe2 C13 C14 N2 165.65(14)
Fe1 C13 C14 N2 -127.11(17)
C29 C13 C14 C15 159.89(17)
Fe2 C13 C14 C15 -34.9(2)
Fe1 C13 C14 C15 32.38(13)
C29 C13 C14 Fe1 127.50(17)
Fe2 C13 C14 Fe1 -67.24(12)
C15 Fe1 C14 N2 -109.8(2)
C11 Fe1 C14 N2 -173.24(19)
C13 Fe1 C14 N2 107.7(2)
C2 Fe1 C14 N2 -18.3(2)
C1 Fe1 C14 N2 -45.9(2)
C3 Fe1 C14 N2 22.6(2)
C5 Fe1 C14 N2 -3.7(4)
C4 Fe1 C14 N2 47.8(2)
Fe2 Fe1 C14 N2 145.8(2)
C15 Fe1 C14 C13 142.56(16)
C11 Fe1 C14 C13 79.09(13)
C2 Fe1 C14 C13 -125.94(12)
C1 Fe1 C14 C13 -153.58(12)
C3 Fe1 C14 C13 -85.12(12)
C5 Fe1 C14 C13 -111.3(3)
C4 Fe1 C14 C13 -59.92(15)
Fe2 Fe1 C14 C13 38.11(10)
C11 Fe1 C14 C15 -63.47(13)
C13 Fe1 C14 C15 -142.56(16)
C2 Fe1 C14 C15 91.50(12)
C1 Fe1 C14 C15 63.86(15)
C3 Fe1 C14 C15 132.32(12)
C5 Fe1 C14 C15 106.1(3)
C4 Fe1 C14 C15 157.52(12)
Fe2 Fe1 C14 C15 -104.45(11)
N2 C14 C15 N1 -52.7(3)
C13 C14 C15 N1 149.2(2)
Fe1 C14 C15 N1 -175.7(2)
N2 C14 C15 Fe1 122.98(19)
C13 C14 C15 Fe1 -35.11(14)
C11 Fe1 C15 N1 -65.1(3)
C13 Fe1 C15 N1 -162.5(3)
C2 Fe1 C15 N1 78.9(3)
C1 Fe1 C15 N1 39.1(3)
C3 Fe1 C15 N1 111.4(3)
C5 Fe1 C15 N1 17.6(3)
C4 Fe1 C15 N1 96.8(4)
C14 Fe1 C15 N1 173.9(3)
Fe2 Fe1 C15 N1 -114.5(3)
C11 Fe1 C15 C14 120.93(12)
C13 Fe1 C15 C14 23.60(11)
C2 Fe1 C15 C14 -95.02(12)
C1 Fe1 C15 C14 -134.86(11)
C3 Fe1 C15 C14 -62.52(14)
C5 Fe1 C15 C14 -156.33(12)
C4 Fe1 C15 C14 -77.1(3)
Fe2 Fe1 C15 C14 71.57(10)
C14 C15 N1 C17 171.94(19)
Fe1 C15 N1 C17 -0.2(4)
C14 C15 N1 C16 -4.3(3)
Fe1 C15 N1 C16 -176.5(2)
C15 N1 C17 C18 -81.8(2)
C16 N1 C17 C18 94.7(2)
C15 N1 C17 C22 99.6(2)
C16 N1 C17 C22 -83.9(2)
C22 C17 C18 C19 -5.7(3)
N1 C17 C18 C19 175.85(18)
C22 C17 C18 C23 172.0(2)
N1 C17 C18 C23 -6.4(3)
C17 C18 C19 C20 1.5(3)
C23 C18 C19 C20 -176.3(2)
C18 C19 C20 C21 1.9(4)
C19 C20 C21 C22 -1.4(4)
C20 C21 C22 C17 -2.4(3)
C20 C21 C22 C24 177.1(2)
C18 C17 C22 C21 6.1(3)
N1 C17 C22 C21 -175.38(18)
C18 C17 C22 C24 -173.4(2)
N1 C17 C22 C24 5.1(3)
C13 C14 N2 N3 152.33(17)
C15 C14 N2 N3 -3.6(3)
Fe1 C14 N2 N3 71.6(2)
C14 N2 N3 C25 176.01(17)
N2 N3 C25 C26 171.10(17)
N3 C25 C26 O1 -159.19(19)
N3 C25 C26 O2 20.2(3)
O1 C26 O2 C27 5.9(3)
C25 C26 O2 C27 -173.48(17)
C26 O2 C27 C28 84.4(2)
